data_2221337
loop_
_publ_author_name
'Cholewinski, Grzegorz'
'Chojnacki, Jaroslaw'
'Pikies, Jerzy'
'Rachon, Janusz'

_publ_section_title
;
 <i>O</i>-4-Chlorobenzoyl diphenylselenophosphinate
;
_journal_coeditor_code EZ2164
_journal_issue 4
_journal_name_full 'Acta Crystallographica Section E'
_journal_page_first o855
_journal_paper_doi 10.1107/S1600536809009313
_journal_volume 65
_journal_year 2009
_chemical_formula_iupac 'C19 H14 Cl O2 P Se'
_chemical_formula_moiety 'C19 H14 Cl1 O2 P1 Se1'
_chemical_formula_sum 'C19 H14 Cl O2 P Se'
_chemical_formula_weight 419.68
_chemical_melting_point 379(2)
_chemical_name_systematic
;
<i>O</i>-4-Chlorobenzoyl diphenylselenophosphinate
;
_space_group_IT_number 14
_symmetry_cell_setting monoclinic
_symmetry_space_group_name_Hall '-P 2ybc'
_symmetry_space_group_name_H-M 'P 1 21/c 1'
_atom_sites_solution_hydrogens geom
_atom_sites_solution_primary direct
_atom_sites_solution_secondary difmap
_audit_creation_method 'WinGX routine CIF_UPDATE'
_cell_angle_alpha 90
_cell_angle_beta 97.059(6)
_cell_angle_gamma 90
_cell_formula_units_Z 4
_cell_length_a 9.3390(5)
_cell_length_b 9.7132(5)
_cell_length_c 19.1353(15)
_cell_measurement_reflns_used 9084
_cell_measurement_temperature 120(2)
_cell_measurement_theta_max 32.3606
_cell_measurement_theta_min 2.1411
_cell_volume 1722.64(19)
_computing_cell_refinement
;
CrysAlis RED (Oxford Diffraction, 2008)
;
_computing_data_collection
;
CrysAlis CCD (Oxford Diffraction, 2008)
;
_computing_data_reduction
;
CrysAlis RED (Oxford Diffraction, 2008)
;
_computing_molecular_graphics 'ORTEP-3 for Windows (Farrugia, 1997)'
_computing_publication_material 'WinGX (Farrugia, 1999) and PLATON (Spek, 2009)'
_computing_structure_refinement 'SHELXL97 (Sheldrick, 2008)'
_computing_structure_solution 'SHELXS97 (Sheldrick, 2008)'
_diffrn_measured_fraction_theta_full 1
_diffrn_measured_fraction_theta_max 1
_diffrn_measurement_device '4-axis \k geometry diffractometer'
_diffrn_measurement_device_type 'Oxford Diffraction KM-4-CCD'
_diffrn_measurement_method '\w scans (0.75\% width)'
_diffrn_radiation_monochromator graphite
_diffrn_radiation_source enhance
_diffrn_radiation_type MoK\a
_diffrn_radiation_wavelength 0.71073
_diffrn_reflns_av_R_equivalents 0.0449
_diffrn_reflns_limit_h_max 12
_diffrn_reflns_limit_h_min -12
_diffrn_reflns_limit_k_max 12
_diffrn_reflns_limit_k_min -12
_diffrn_reflns_limit_l_max 25
_diffrn_reflns_limit_l_min -21
_diffrn_reflns_number 14128
_diffrn_reflns_theta_full 28
_diffrn_reflns_theta_max 28
_diffrn_reflns_theta_min 2.14
_exptl_absorpt_coefficient_mu 2.436
_exptl_absorpt_correction_T_max 0.53
_exptl_absorpt_correction_T_min 0.3254
_exptl_absorpt_correction_type multi-scan
_exptl_absorpt_process_details '(CrysAlis RED; Oxford Diffraction, 2008)'
_exptl_crystal_colour colourless
_exptl_crystal_density_diffrn 1.618
_exptl_crystal_density_method 'not measured'
_exptl_crystal_description prism
_exptl_crystal_F_000 840
_exptl_crystal_size_max 0.46
_exptl_crystal_size_mid 0.33
_exptl_crystal_size_min 0.26
_refine_diff_density_max 1.821
_refine_diff_density_min -0.556
_refine_ls_extinction_method none
_refine_ls_goodness_of_fit_ref 1.156
_refine_ls_hydrogen_treatment constr
_refine_ls_matrix_type full
_refine_ls_number_parameters 217
_refine_ls_number_reflns 4158
_refine_ls_number_restraints 0
_refine_ls_restrained_S_all 1.156
_refine_ls_R_factor_gt 0.054
_refine_ls_shift/su_max 0.001
_refine_ls_structure_factor_coef Fsqd
_refine_ls_weighting_details 'calc w=1/[\s^2^(Fo^2^)+(0.0811P)^2^+5.5587P] where P=(Fo^2^+2Fc^2^)/3'
_refine_ls_weighting_scheme calc
_refine_ls_wR_factor_ref 0.1617
_reflns_number_gt 3376
_reflns_number_total 4158
_reflns_threshold_expression I>2\s(I)
_cod_data_source_file ez2164.cif
_cod_data_source_block I
_cod_original_sg_symbol_H-M 'P 21/c'
_cod_database_code 2221337
_cod_database_fobs_code 2221337

loop_
_symmetry_equiv_pos_as_xyz
'x, y, z'
'-x, y+1/2, -z+1/2'
'-x, -y, -z'
'x, -y-1/2, z-1/2'

loop_
_atom_site_type_symbol
_atom_site_label
_atom_site_fract_x
_atom_site_fract_y
_atom_site_fract_z
_atom_site_U_iso_or_equiv
_atom_site_adp_type
_atom_site_calc_flag
_atom_site_refinement_flags
_atom_site_occupancy
_atom_site_disorder_assembly
_atom_site_disorder_group
Se Se1 0.28670(5) 1.03290(5) 0.35818(2) 0.02233(16) Uani d . 1 . .
Cl Cl3 0.57203(12) 0.18536(11) 0.48614(6) 0.0244(2) Uani d . 1 . .
P P1 0.15102(11) 0.87791(11) 0.31430(5) 0.0146(2) Uani d . 1 . .
O O1 0.2030(3) 0.7199(3) 0.33713(15) 0.0179(6) Uani d . 1 . .
O O2 0.3944(3) 0.7246(4) 0.27566(17) 0.0242(7) Uani d . 1 . .
C C1 0.3808(4) 0.5449(4) 0.3593(2) 0.0167(8) Uani d . 1 . .
C C2 0.3182(5) 0.5004(5) 0.4180(2) 0.0206(9) Uani d . 1 . .
H H2 0.2362 0.5467 0.4314 0.025 Uiso calc R 1 . .
C C3 0.3764(5) 0.3881(5) 0.4567(2) 0.0232(9) Uani d . 1 . .
H H3 0.3361 0.3584 0.4974 0.028 Uiso calc R 1 . .
C C4 0.4933(5) 0.3202(4) 0.4353(2) 0.0186(8) Uani d . 1 . .
C C5 0.5533(5) 0.3590(5) 0.3756(2) 0.0197(8) Uani d . 1 . .
H H5 0.631 0.3083 0.3606 0.024 Uiso calc R 1 . .
C C6 0.4977(5) 0.4734(5) 0.3380(2) 0.0196(8) Uani d . 1 . .
H H6 0.5394 0.5031 0.2977 0.023 Uiso calc R 1 . .
C C7 0.3321(4) 0.6701(5) 0.3192(2) 0.0177(8) Uani d . 1 . .
C C8 0.1201(4) 0.8755(4) 0.2195(2) 0.0136(7) Uani d . 1 . .
C C9 0.1340(5) 0.9975(4) 0.1825(2) 0.0192(8) Uani d . 1 . .
H H9 0.1618 1.0799 0.2072 0.023 Uiso calc R 1 . .
C C10 0.1069(5) 0.9982(5) 0.1093(2) 0.0239(9) Uani d . 1 . .
H H10 0.1154 1.0814 0.0841 0.029 Uiso calc R 1 . .
C C11 0.0675(5) 0.8778(5) 0.0733(2) 0.0235(9) Uani d . 1 . .
H H11 0.0511 0.878 0.0233 0.028 Uiso calc R 1 . .
C C12 0.0521(5) 0.7567(5) 0.1102(2) 0.0214(9) Uani d . 1 . .
H H12 0.0237 0.6745 0.0852 0.026 Uiso calc R 1 . .
C C13 0.0776(4) 0.7549(4) 0.1828(2) 0.0186(8) Uani d . 1 . .
H H13 0.0663 0.6718 0.2078 0.022 Uiso calc R 1 . .
C C14 -0.0242(4) 0.8745(4) 0.3454(2) 0.0156(8) Uani d . 1 . .
C C15 -0.1503(5) 0.8706(5) 0.2982(2) 0.0206(9) Uani d . 1 . .
H H15 -0.1454 0.8667 0.2489 0.025 Uiso calc R 1 . .
C C16 -0.2835(5) 0.8724(5) 0.3239(3) 0.0261(10) Uani d . 1 . .
H H16 -0.37 0.8687 0.2922 0.031 Uiso calc R 1 . .
C C17 -0.2900(5) 0.8795(5) 0.3957(3) 0.0259(10) Uani d . 1 . .
H H17 -0.3812 0.882 0.4128 0.031 Uiso calc R 1 . .
C C18 -0.1647(5) 0.8830(5) 0.4427(2) 0.0236(9) Uani d . 1 . .
H H18 -0.17 0.8872 0.4919 0.028 Uiso calc R 1 . .
C C19 -0.0315(5) 0.8803(5) 0.4177(2) 0.0204(8) Uani d . 1 . .
H H19 0.0547 0.8824 0.4497 0.024 Uiso calc R 1 . .

loop_
_atom_site_aniso_label
_atom_site_aniso_U_11
_atom_site_aniso_U_22
_atom_site_aniso_U_33
_atom_site_aniso_U_12
_atom_site_aniso_U_13
_atom_site_aniso_U_23
Se1 0.0197(2) 0.0211(3) 0.0260(3) -0.00604(17) 0.00179(16) -0.00448(17)
Cl3 0.0239(5) 0.0179(5) 0.0317(6) 0.0050(4) 0.0049(4) 0.0057(4)
P1 0.0138(5) 0.0119(5) 0.0183(5) -0.0001(4) 0.0032(4) 0.0002(4)
O1 0.0148(13) 0.0164(15) 0.0231(14) 0.0027(11) 0.0044(11) 0.0033(11)
O2 0.0193(15) 0.0260(17) 0.0286(16) 0.0038(13) 0.0079(12) 0.0092(13)
C1 0.0147(18) 0.015(2) 0.0198(19) -0.0007(15) 0.0009(15) -0.0001(15)
C2 0.0164(19) 0.020(2) 0.027(2) 0.0034(16) 0.0084(16) 0.0015(17)
C3 0.023(2) 0.022(2) 0.027(2) -0.0003(18) 0.0119(17) 0.0052(18)
C4 0.0179(19) 0.0130(19) 0.024(2) -0.0018(16) -0.0004(15) 0.0008(16)
C5 0.0167(19) 0.019(2) 0.024(2) 0.0048(16) 0.0042(15) -0.0031(16)
C6 0.019(2) 0.022(2) 0.0178(19) 0.0028(17) 0.0034(15) -0.0014(16)
C7 0.0133(18) 0.020(2) 0.0196(19) 0.0015(16) 0.0013(14) -0.0012(16)
C8 0.0096(16) 0.0099(18) 0.0217(19) 0.0005(14) 0.0036(14) 0.0013(15)
C9 0.020(2) 0.0115(19) 0.026(2) 0.0035(16) 0.0041(16) 0.0015(15)
C10 0.026(2) 0.020(2) 0.025(2) 0.0035(18) 0.0029(17) 0.0077(17)
C11 0.023(2) 0.027(2) 0.020(2) 0.0013(19) 0.0012(16) 0.0019(18)
C12 0.021(2) 0.017(2) 0.026(2) -0.0016(17) 0.0017(16) -0.0032(17)
C13 0.0181(19) 0.0122(19) 0.026(2) -0.0018(16) 0.0039(15) -0.0005(16)
C14 0.0144(18) 0.0081(17) 0.025(2) 0.0001(14) 0.0047(15) 0.0018(15)
C15 0.018(2) 0.021(2) 0.023(2) 0.0001(17) 0.0035(16) 0.0026(17)
C16 0.0127(19) 0.030(3) 0.036(2) 0.0012(18) 0.0030(17) 0.007(2)
C17 0.020(2) 0.021(2) 0.039(3) 0.0026(18) 0.0132(18) 0.0050(19)
C18 0.029(2) 0.020(2) 0.024(2) -0.0018(18) 0.0112(17) -0.0012(17)
C19 0.020(2) 0.017(2) 0.024(2) -0.0010(17) 0.0035(16) -0.0006(16)

loop_
_atom_type_symbol
_atom_type_description
_atom_type_scat_dispersion_real
_atom_type_scat_dispersion_imag
_atom_type_scat_source
C C 0.0033 0.0016 'International Tables Vol C Tables 4.2.6.8 and 6.1.1.4'
H H 0 0 'International Tables Vol C Tables 4.2.6.8 and 6.1.1.4'
O O 0.0106 0.006 'International Tables Vol C Tables 4.2.6.8 and 6.1.1.4'
P P 0.1023 0.0942 'International Tables Vol C Tables 4.2.6.8 and 6.1.1.4'
Cl Cl 0.1484 0.1585 'International Tables Vol C Tables 4.2.6.8 and 6.1.1.4'
Se Se -0.0929 2.2259 'International Tables Vol C Tables 4.2.6.8 and 6.1.1.4'

loop_
_geom_angle_atom_site_label_1
_geom_angle_atom_site_label_2
_geom_angle_atom_site_label_3
_geom_angle_site_symmetry_1
_geom_angle_site_symmetry_3
_geom_angle
_geom_angle_publ_flag
O1 P1 C8 . . 105.05(17) ?
O1 P1 C14 . . 98.28(17) ?
C8 P1 C14 . . 106.94(18) ?
O1 P1 Se1 . . 114.93(11) ?
C8 P1 Se1 . . 115.52(13) ?
C14 P1 Se1 . . 114.32(14) ?
C7 O1 P1 . . 119.8(3) ?
C6 C1 C2 . . 120.0(4) ?
C6 C1 C7 . . 117.4(4) ?
C2 C1 C7 . . 122.6(4) ?
C3 C2 C1 . . 119.8(4) ?
C3 C2 H2 . . 120.1 ?
C1 C2 H2 . . 120.1 ?
C4 C3 C2 . . 119.2(4) ?
C4 C3 H3 . . 120.4 ?
C2 C3 H3 . . 120.4 ?
C3 C4 C5 . . 122.0(4) ?
C3 C4 Cl3 . . 119.3(3) ?
C5 C4 Cl3 . . 118.7(3) ?
C4 C5 C6 . . 118.8(4) ?
C4 C5 H5 . . 120.6 ?
C6 C5 H5 . . 120.6 ?
C5 C6 C1 . . 120.2(4) ?
C5 C6 H6 . . 119.9 ?
C1 C6 H6 . . 119.9 ?
O2 C7 O1 . . 122.2(4) ?
O2 C7 C1 . . 125.4(4) ?
O1 C7 C1 . . 112.4(3) ?
C9 C8 C13 . . 119.7(4) ?
C9 C8 P1 . . 119.1(3) ?
C13 C8 P1 . . 121.1(3) ?
C10 C9 C8 . . 119.9(4) ?
C10 C9 H9 . . 120 ?
C8 C9 H9 . . 120 ?
C11 C10 C9 . . 120.0(4) ?
C11 C10 H10 . . 120 ?
C9 C10 H10 . . 120 ?
C10 C11 C12 . . 120.1(4) ?
C10 C11 H11 . . 119.9 ?
C12 C11 H11 . . 119.9 ?
C13 C12 C11 . . 120.4(4) ?
C13 C12 H12 . . 119.8 ?
C11 C12 H12 . . 119.8 ?
C12 C13 C8 . . 119.9(4) ?
C12 C13 H13 . . 120.1 ?
C8 C13 H13 . . 120.1 ?
C15 C14 C19 . . 120.2(4) ?
C15 C14 P1 . . 120.9(3) ?
C19 C14 P1 . . 118.8(3) ?
C16 C15 C14 . . 119.4(4) ?
C16 C15 H15 . . 120.3 ?
C14 C15 H15 . . 120.3 ?
C17 C16 C15 . . 120.1(4) ?
C17 C16 H16 . . 119.9 ?
C15 C16 H16 . . 119.9 ?
C16 C17 C18 . . 120.6(4) ?
C16 C17 H17 . . 119.7 ?
C18 C17 H17 . . 119.7 ?
C19 C18 C17 . . 119.8(4) ?
C19 C18 H18 . . 120.1 ?
C17 C18 H18 . . 120.1 ?
C18 C19 C14 . . 119.9(4) ?
C18 C19 H19 . . 120 ?
C14 C19 H19 . . 120 ?

loop_
_geom_bond_atom_site_label_1
_geom_bond_atom_site_label_2
_geom_bond_site_symmetry_2
_geom_bond_distance
_geom_bond_publ_flag
Se1 P1 . 2.0774(11) ?
Cl3 C4 . 1.740(4) ?
P1 O1 . 1.653(3) ?
P1 C8 . 1.802(4) ?
P1 C14 . 1.809(4) ?
O1 C7 . 1.380(5) ?
O2 C7 . 1.197(5) ?
C1 C6 . 1.396(6) ?
C1 C2 . 1.397(6) ?
C1 C7 . 1.479(6) ?
C2 C3 . 1.392(6) ?
C2 H2 . 0.95 ?
C3 C4 . 1.380(6) ?
C3 H3 . 0.95 ?
C4 C5 . 1.385(6) ?
C5 C6 . 1.389(6) ?
C5 H5 . 0.95 ?
C6 H6 . 0.95 ?
C8 C9 . 1.395(6) ?
C8 C13 . 1.398(6) ?
C9 C10 . 1.392(6) ?
C9 H9 . 0.95 ?
C10 C11 . 1.384(7) ?
C10 H10 . 0.95 ?
C11 C12 . 1.388(6) ?
C11 H11 . 0.95 ?
C12 C13 . 1.382(6) ?
C12 H12 . 0.95 ?
C13 H13 . 0.95 ?
C14 C15 . 1.394(6) ?
C14 C19 . 1.394(6) ?
C15 C16 . 1.393(6) ?
C15 H15 . 0.95 ?
C16 C17 . 1.383(7) ?
C16 H16 . 0.95 ?
C17 C18 . 1.387(7) ?
C17 H17 . 0.95 ?
C18 C19 . 1.387(6) ?
C18 H18 . 0.95 ?
C19 H19 . 0.95 ?

loop_
_geom_hbond_atom_site_label_D
_geom_hbond_atom_site_label_H
_geom_hbond_atom_site_label_A
_geom_hbond_site_symmetry_A
_geom_hbond_distance_DH
_geom_hbond_distance_HA
_geom_hbond_distance_DA
_geom_hbond_angle_DHA
_geom_hbond_publ_flag
C16 H16 O2 1_455 0.9500 2.5900 3.359(6) 138.00 yes

loop_
_geom_torsion_atom_site_label_1
_geom_torsion_atom_site_label_2
_geom_torsion_atom_site_label_3
_geom_torsion_atom_site_label_4
_geom_torsion_site_symmetry_1
_geom_torsion_site_symmetry_2
_geom_torsion_site_symmetry_3
_geom_torsion_site_symmetry_4
_geom_torsion
_geom_torsion_publ_flag
C8 P1 O1 C7 . . . . 65.5(3) ?
C14 P1 O1 C7 . . . . 175.7(3) ?
Se1 P1 O1 C7 . . . . -62.6(3) ?
C6 C1 C2 C3 . . . . 2.5(7) ?
C7 C1 C2 C3 . . . . -175.0(4) ?
C1 C2 C3 C4 . . . . -1.5(7) ?
C2 C3 C4 C5 . . . . -1.3(7) ?
C2 C3 C4 Cl3 . . . . 176.7(4) ?
C3 C4 C5 C6 . . . . 2.9(7) ?
Cl3 C4 C5 C6 . . . . -175.0(3) ?
C4 C5 C6 C1 . . . . -1.9(7) ?
C2 C1 C6 C5 . . . . -0.8(7) ?
C7 C1 C6 C5 . . . . 176.8(4) ?
P1 O1 C7 O2 . . . . -15.8(6) ?
P1 O1 C7 C1 . . . . 164.5(3) ?
C6 C1 C7 O2 . . . . -9.5(7) ?
C2 C1 C7 O2 . . . . 168.1(5) ?
C6 C1 C7 O1 . . . . 170.3(4) ?
C2 C1 C7 O1 . . . . -12.2(6) ?
O1 P1 C8 C9 . . . . -153.4(3) ?
C14 P1 C8 C9 . . . . 102.8(3) ?
Se1 P1 C8 C9 . . . . -25.7(4) ?
O1 P1 C8 C13 . . . . 28.9(4) ?
C14 P1 C8 C13 . . . . -74.9(4) ?
Se1 P1 C8 C13 . . . . 156.6(3) ?
C13 C8 C9 C10 . . . . -0.7(6) ?
P1 C8 C9 C10 . . . . -178.4(3) ?
C8 C9 C10 C11 . . . . -0.5(7) ?
C9 C10 C11 C12 . . . . 1.2(7) ?
C10 C11 C12 C13 . . . . -0.8(7) ?
C11 C12 C13 C8 . . . . -0.4(6) ?
C9 C8 C13 C12 . . . . 1.1(6) ?
P1 C8 C13 C12 . . . . 178.8(3) ?
O1 P1 C14 C15 . . . . -108.5(4) ?
C8 P1 C14 C15 . . . . 0.1(4) ?
Se1 P1 C14 C15 . . . . 129.3(3) ?
O1 P1 C14 C19 . . . . 73.5(4) ?
C8 P1 C14 C19 . . . . -177.9(3) ?
Se1 P1 C14 C19 . . . . -48.7(4) ?
C19 C14 C15 C16 . . . . 0.0(7) ?
P1 C14 C15 C16 . . . . -178.0(4) ?
C14 C15 C16 C17 . . . . 0.6(7) ?
C15 C16 C17 C18 . . . . -0.9(8) ?
C16 C17 C18 C19 . . . . 0.5(7) ?
C17 C18 C19 C14 . . . . 0.1(7) ?
C15 C14 C19 C18 . . . . -0.3(7) ?
P1 C14 C19 C18 . . . . 177.6(4) ?
